data_4002034
loop_
_publ_author_name
'N\/orby, Peter'
'Overgaard, Jacob'
'Christensen, Per S.'
'Richter, Bo'
'Song, Xin'
'Dong, Mingdong'
'Han, Anpan'
'Skibsted, J\/orgen'
'Iversen, Bo B.'
'Johnsen, Simon'

_publ_section_title
;
 (NH4)4Sn2S6&#x00B7;3H2O: Crystal Structure, Thermal Decomposition, and
 Precursor for Textured Thin Film
;
_journal_issue 15
_journal_name_full 'Chemistry of Materials'
_journal_page_first 4494
_journal_paper_doi 10.1021/cm501681r
_journal_volume 26
_journal_year 2014
_chemical_formula_moiety 'S6 Sn2, 3(H2 O), 4(H4 N)'
_chemical_formula_sum 'H22 N4 O3 S6 Sn2'
_chemical_formula_weight 555.95
_space_group_crystal_system tetragonal
_space_group_IT_number 92
_space_group_name_Hall 'P 4abw 2nw'
_space_group_name_H-M_alt 'P 41 21 2'
_symmetry_space_group_name_Hall 'P 4abw 2nw'
_symmetry_space_group_name_H-M 'P 41 21 2'
_atom_sites_solution_hydrogens difmap
_atom_sites_solution_primary iterative
_audit_creation_date 2013-08-22
_audit_creation_method
;
  Olex2 1.2
  (compiled Apr 23 2013 17:59:47, GUI svn.r4466)
;
_cell_angle_alpha 90
_cell_angle_beta 90
_cell_angle_gamma 90
_cell_formula_units_Z 4
_cell_length_a 8.56294(8)
_cell_length_b 8.56294(8)
_cell_length_c 22.7703(3)
_cell_measurement_reflns_used 7389
_cell_measurement_temperature 99.99(10)
_cell_measurement_theta_max 29.2638
_cell_measurement_theta_min 2.3757
_cell_volume 1669.61(3)
_computing_cell_refinement
;
CrysAlisPro, Agilent Technologies,
Version 1.171.35.21 (release 20-01-2012 CrysAlis171 .NET)
(compiled Jan 23 2012,18:06:46)
;
_computing_data_collection
;
CrysAlisPro, Agilent Technologies,
Version 1.171.35.21 (release 20-01-2012 CrysAlis171 .NET)
(compiled Jan 23 2012,18:06:46)
;
_computing_data_reduction
;
CrysAlisPro, Agilent Technologies,
Version 1.171.35.21 (release 20-01-2012 CrysAlis171 .NET)
(compiled Jan 23 2012,18:06:46)
;
_computing_molecular_graphics
;
O. V. Dolomanov, L. J. Bourhis, R. J. Gildea, J. A. K. Howard and H. Puschmann,
OLEX2: a complete structure solution, refinement and analysis program.
J. Appl. Cryst. (2009). 42, 339-341.
;
_computing_publication_material
;
O. V. Dolomanov, L. J. Bourhis, R. J. Gildea, J. A. K. Howard and H. Puschmann,
OLEX2: a complete structure solution, refinement and analysis program.
J. Appl. Cryst. (2009). 42, 339-341.
;
_computing_structure_refinement
;
SHELXL, G.M. Sheldrick, Acta Cryst.
(2008). A64, 112-122
;
_computing_structure_solution
;
olex2.solve (L.J. Bourhis, O.V. Dolomanov, R.J. Gildea, J.A.K. Howard,
H. Puschmann, in preparation, 2011)
;
_diffrn_ambient_temperature 99.97(11)
_diffrn_detector_area_resol_mean 10.3590
_diffrn_measured_fraction_theta_full 0.9988
_diffrn_measured_fraction_theta_max 0.9877
_diffrn_measurement_details
;
  1 omega  -13.00   79.00   1.0000   60.0000
omega____ theta____ kappa____ phi______ frames
    -       10.5301   77.0000 -150.0000 92

  2 omega    3.00   83.00   1.0000   60.0000
omega____ theta____ kappa____ phi______ frames
    -       10.5301   57.0000   90.0000 80

  3 omega  -38.00   -1.00   1.0000   60.0000
omega____ theta____ kappa____ phi______ frames
    -      -11.7801   38.0000 -180.0000 37

  4 omega -102.00  -35.00   1.0000   60.0000
omega____ theta____ kappa____ phi______ frames
    -      -11.7801 -178.0000  -60.0000 67
;
_diffrn_measurement_device_type 'SuperNova, Single source at offset), Atlas'
_diffrn_measurement_method '\w scans'
_diffrn_orient_matrix_UB_11 0.0116849000
_diffrn_orient_matrix_UB_12 0.0269702000
_diffrn_orient_matrix_UB_13 0.0291378000
_diffrn_orient_matrix_UB_21 -0.0487787000
_diffrn_orient_matrix_UB_22 -0.0606912000
_diffrn_orient_matrix_UB_23 0.0107307000
_diffrn_orient_matrix_UB_31 0.0660269000
_diffrn_orient_matrix_UB_32 -0.0495880000
_diffrn_orient_matrix_UB_33 0.0027623000
_diffrn_radiation_monochromator mirror
_diffrn_radiation_type 'Mo K\a'
_diffrn_radiation_wavelength 0.71073
_diffrn_reflns_av_R_equivalents 0.0267
_diffrn_reflns_av_unetI/netI 0.0213
_diffrn_reflns_Laue_measured_fraction_full 0.998
_diffrn_reflns_Laue_measured_fraction_max 0.985
_diffrn_reflns_limit_h_max 12
_diffrn_reflns_limit_h_min -14
_diffrn_reflns_limit_k_max 14
_diffrn_reflns_limit_k_min -14
_diffrn_reflns_limit_l_max 38
_diffrn_reflns_limit_l_min -38
_diffrn_reflns_number 21147
_diffrn_reflns_point_group_measured_fraction_full 0.999
_diffrn_reflns_point_group_measured_fraction_max 0.974
_diffrn_reflns_theta_full 25.242
_diffrn_reflns_theta_max 37.630
_diffrn_reflns_theta_min 2.541
_diffrn_source 'SuperNova (Mo) X-ray Source'
_exptl_absorpt_coefficient_mu 3.738
_exptl_absorpt_correction_T_max 0.468
_exptl_absorpt_correction_T_min 0.359
_exptl_absorpt_correction_type gaussian
_exptl_absorpt_process_details
;
CrysAlisPro, Agilent Technologies,
Version 1.171.35.21 (release 20-01-2012 CrysAlis171 .NET)
(compiled Jan 23 2012,18:06:46)
Numerical absorption correction based on gaussian integration over
            a multifaceted crystal model
;
_exptl_crystal_colour 'clear yellowish white'
_exptl_crystal_colour_lustre clear
_exptl_crystal_colour_modifier yellowish
_exptl_crystal_colour_primary white
_exptl_crystal_density_diffrn 2.212
_exptl_crystal_description irregular
_exptl_crystal_F_000 1080
_exptl_crystal_size_max 0.0853
_exptl_crystal_size_mid 0.0706
_exptl_crystal_size_min 0.0549
_refine_diff_density_max 0.651
_refine_diff_density_min -0.457
_refine_diff_density_rms 0.093
_refine_ls_abs_structure_details
;
 Flack x determined using 1577 quotients [(I+)-(I-)]/[(I+)+(I-)]
 (Parsons and Flack (2004), Acta Cryst. A60, s61).
;
_refine_ls_abs_structure_Flack -0.011(9)
_refine_ls_extinction_coef 0.00162(9)
_refine_ls_extinction_expression Fc^*^=kFc[1+0.001xFc^2^\l^3^/sin(2\q)]^-1/4^
_refine_ls_extinction_method SHELXL
_refine_ls_goodness_of_fit_ref 1.077
_refine_ls_hydrogen_treatment refall
_refine_ls_matrix_type full
_refine_ls_number_parameters 115
_refine_ls_number_reflns 4315
_refine_ls_number_restraints 0
_refine_ls_restrained_S_all 1.077
_refine_ls_R_factor_all 0.0185
_refine_ls_R_factor_gt 0.0162
_refine_ls_shift/su_max 0.005
_refine_ls_shift/su_mean 0.001
_refine_ls_structure_factor_coef Fsqd
_refine_ls_weighting_details 'w=1/[\s^2^(Fo^2^)+(0.0092P)^2^+0.5443P] where P=(Fo^2^+2Fc^2^)/3'
_refine_ls_weighting_scheme calc
_refine_ls_wR_factor_gt 0.0313
_refine_ls_wR_factor_ref 0.0322
_reflns_Friedel_coverage 0.670
_reflns_Friedel_fraction_full 1.000
_reflns_Friedel_fraction_max 0.958
_reflns_number_gt 4109
_reflns_number_total 4315
_reflns_threshold_expression 'I > 2\s(I)'
_cod_data_source_file cm501681r_si_002.cif
_cod_data_source_block nh4sns_x
_cod_depositor_comments 'Adding full bibliography for 4002034.cif.'
_cod_original_cell_volume 1669.61(4)
_cod_database_code 4002034
_chemical_oxdiff_formula 'H22 N4 S6 Sn2 O3 '
_reflns_odcompleteness_completeness 99.82
_reflns_odcompleteness_iscentric 1
_reflns_odcompleteness_theta 26.32
_olex2_refinement_description
;
;
_shelx_space_group_comment
;
The symmetry employed for this shelxl refinement is uniquely defined
by the following loop, which should always be used as a source of
symmetry information in preference to the above space-group names.
They are only intended as comments.
;
_shelxl_version_number 2013-4

loop_
_space_group_symop_operation_xyz
'x, y, z'
'-y+1/2, x+1/2, z+1/4'
'-x, -y, z+1/2'
'y+1/2, -x+1/2, z+3/4'
'x+1/2, -y+1/2, -z+3/4'
'-x+1/2, y+1/2, -z+1/4'
'y, x, -z'
'-y, -x, -z+1/2'

loop_
_atom_site_label
_atom_site_type_symbol
_atom_site_fract_x
_atom_site_fract_y
_atom_site_fract_z
_atom_site_U_iso_or_equiv
_atom_site_adp_type
_atom_site_occupancy
_atom_site_site_symmetry_order
_atom_site_calc_flag
_atom_site_refinement_flags_posn
_atom_site_refinement_flags_adp
_atom_site_refinement_flags_occupancy
Sn1 Sn 0.52548(2) 0.47467(2) 0.32387(2) 0.00666(3) Uani 1 1 d . . .
S2 S 0.67146(5) 0.32854(5) 0.2500 0.00919(10) Uani 1 2 d S T P
S3 S 0.37710(5) 0.62290(5) 0.2500 0.00876(10) Uani 1 2 d S T P
O4 O 0.44943(16) 0.44943(16) 0.5000 0.0126(3) Uani 1 2 d S T P
S1 S 0.34923(5) 0.30152(5) 0.36977(2) 0.00899(8) Uani 1 1 d . . .
S5 S 0.68595(6) 0.63234(6) 0.38246(2) 0.00968(8) Uani 1 1 d . . .
O1 O 0.55263(19) 0.0757(2) 0.45927(7) 0.0125(3) Uani 1 1 d . . .
N2 N 0.0620(2) 0.5396(2) 0.41834(8) 0.0128(3) Uani 1 1 d . . .
N3 N 0.7758(2) 0.4032(2) 0.51350(8) 0.0147(3) Uani 1 1 d . . .
H2A H 0.055(5) 0.547(5) 0.4592(16) 0.052(11) Uiso 1 1 d . . .
H3A H 0.805(4) 0.357(4) 0.4822(14) 0.038(10) Uiso 1 1 d . . .
H2B H 0.090(4) 0.632(4) 0.4034(14) 0.034(9) Uiso 1 1 d . . .
H3B H 0.680(4) 0.441(4) 0.5116(15) 0.047(10) Uiso 1 1 d . . .
H2C H 0.123(4) 0.473(4) 0.4059(13) 0.025(8) Uiso 1 1 d . . .
H1A H 0.489(3) 0.134(3) 0.4436(11) 0.009(6) Uiso 1 1 d . . .
H4 H 0.411(4) 0.402(4) 0.4747(11) 0.031(8) Uiso 1 1 d . . .
H3C H 0.830(4) 0.492(4) 0.5212(15) 0.045(11) Uiso 1 1 d . . .
H3D H 0.802(5) 0.338(5) 0.5508(15) 0.055(12) Uiso 1 1 d . . .
H2D H -0.042(4) 0.522(4) 0.4013(14) 0.032(9) Uiso 1 1 d . . .
H1B H 0.623(4) 0.090(4) 0.4475(14) 0.031(10) Uiso 1 1 d . . .

loop_
_atom_site_aniso_label
_atom_site_aniso_U_11
_atom_site_aniso_U_22
_atom_site_aniso_U_33
_atom_site_aniso_U_23
_atom_site_aniso_U_13
_atom_site_aniso_U_12
Sn1 0.00746(5) 0.00692(5) 0.00562(4) -0.00003(4) 0.00037(4) -0.00084(4)
S2 0.00997(15) 0.00997(15) 0.0076(2) 0.00015(16) 0.00015(16) 0.0029(2)
S3 0.00916(14) 0.00916(14) 0.0080(2) 0.00066(16) 0.00066(16) 0.00153(19)
O4 0.0129(5) 0.0129(5) 0.0118(7) -0.0006(5) 0.0006(5) -0.0014(6)
S1 0.00882(18) 0.00961(18) 0.00854(16) 0.00207(14) 0.00100(14) -0.00097(14)
S5 0.01094(19) 0.00926(18) 0.00884(16) -0.00103(15) -0.00212(15) -0.00086(14)
O1 0.0093(6) 0.0170(7) 0.0113(6) 0.0030(5) 0.0011(5) 0.0019(5)
N2 0.0150(7) 0.0128(8) 0.0107(7) -0.0003(6) -0.0002(6) -0.0022(6)
N3 0.0135(8) 0.0180(8) 0.0126(7) 0.0000(6) 0.0013(6) -0.0012(7)

loop_
_atom_type_symbol
_atom_type_description
_atom_type_scat_dispersion_real
_atom_type_scat_dispersion_imag
_atom_type_scat_source
H H 0.0000 0.0000 'International Tables Vol C Tables 4.2.6.8 and 6.1.1.4'
N N 0.0061 0.0033 'International Tables Vol C Tables 4.2.6.8 and 6.1.1.4'
S S 0.1246 0.1234 'International Tables Vol C Tables 4.2.6.8 and 6.1.1.4'
Sn Sn -0.6537 1.4246 'International Tables Vol C Tables 4.2.6.8 and 6.1.1.4'
O O 0.0106 0.0060 'International Tables Vol C Tables 4.2.6.8 and 6.1.1.4'

loop_
_exptl_crystal_face_index_h
_exptl_crystal_face_index_k
_exptl_crystal_face_index_l
_exptl_crystal_face_perp_dist
_exptl_oxdiff_crystal_face_indexfrac_h
_exptl_oxdiff_crystal_face_indexfrac_k
_exptl_oxdiff_crystal_face_indexfrac_l
_exptl_oxdiff_crystal_face_x
_exptl_oxdiff_crystal_face_y
_exptl_oxdiff_crystal_face_z
-1 0 1 0.0313 -0.9975 0.0015 1.0030 0.0176 0.0593 -0.0632
1 0 -1 0.0313 0.9975 -0.0015 -1.0030 -0.0176 -0.0593 0.0632
0 -2 3 0.0328 0.0017 -1.9941 3.0053 0.0338 0.1532 0.1073
0 2 -3 0.0328 -0.0017 1.9941 -3.0053 -0.0338 -0.1532 -0.1073
0 1 3 0.0275 0.0025 1.0004 2.9860 0.1140 -0.0288 -0.0412
0 -1 -3 0.0275 -0.0025 -1.0004 -2.9860 -0.1140 0.0288 0.0412
-1 0 -3 0.0293 -1.0005 -0.0015 -2.9869 -0.0988 0.0168 -0.0742
1 0 3 0.0293 1.0005 0.0015 2.9869 0.0988 -0.0168 0.0742
1 -1 0 0.0311 0.9980 -0.9989 0.0009 -0.0153 0.0120 0.1154
-1 1 0 0.0311 -0.9980 0.9989 -0.0009 0.0153 -0.0120 -0.1154

loop_
_geom_angle_atom_site_label_1
_geom_angle_atom_site_label_2
_geom_angle_atom_site_label_3
_geom_angle
_geom_angle_site_symmetry_1
S2 Sn1 S3 93.317(14) .
S1 Sn1 S2 108.101(13) .
S1 Sn1 S3 107.257(13) .
S5 Sn1 S2 112.795(14) .
S5 Sn1 S3 113.252(13) .
S5 Sn1 S1 118.999(16) .
Sn1 S2 Sn1 87.120(19) 8_665
Sn1 S3 Sn1 86.244(19) 8_665
H1A O1 H1B 109(3) .
H2A N2 H2B 110(3) .
H2A N2 H2C 115(3) .
H2A N2 H2D 110(3) .
H2B N2 H2C 108(3) .
H2B N2 H2D 103(3) .
H2C N2 H2D 110(3) .
H3A N3 H3B 114(3) .
H3A N3 H3C 113(3) .
H3A N3 H3D 112(3) .
H3B N3 H3C 100(3) .
H3B N3 H3D 116(3) .
H3C N3 H3D 100(3) .

loop_
_geom_bond_atom_site_label_1
_geom_bond_atom_site_label_2
_geom_bond_distance
_geom_bond_site_symmetry_2
Sn1 S2 2.4407(4) .
Sn1 S3 2.4605(4) .
Sn1 S1 2.3598(4) .
Sn1 S5 2.3434(5) .
S2 Sn1 2.4407(4) 8_665
S3 Sn1 2.4605(4) 8_665
O4 H4 0.77(3) .
O1 H1A 0.82(3) .
O1 H1B 0.67(3) .
N2 H2A 0.93(4) .
N2 H2B 0.90(4) .
N2 H2C 0.82(3) .
N2 H2D 0.99(3) .
N3 H3A 0.85(3) .
N3 H3B 0.88(4) .
N3 H3C 0.90(4) .
N3 H3D 1.04(4) .
